data_7153970
loop_
_publ_author_name
'Gharpure, Santosh J.'
'Prasath, V.'

_publ_section_title
;
 Stereoselective synthesis of C-fused pyranoindoles, pyranobenzofurans and
 pyranobenzothiophene scaffolds using oxa-Pictet-Spengler type reaction of
 vinylogous carbonates.
;
_journal_issue 37
_journal_name_full 'Organic &amp; biomolecular chemistry'
_journal_page_first 7397
_journal_page_last 7409
_journal_paper_doi 10.1039/c4ob01387e
_journal_volume 12
_journal_year 2014
_chemical_formula_moiety 'C21 H26 O4'
_chemical_formula_sum 'C21 H26 O4'
_chemical_formula_weight 342.42
_chemical_name_systematic
;

 ?

;
_space_group_IT_number 14
_symmetry_cell_setting monoclinic
_symmetry_space_group_name_Hall '-P 2yn'
_symmetry_space_group_name_H-M 'P 1 21/n 1'
_atom_sites_solution_hydrogens geom
_atom_sites_solution_primary direct
_atom_sites_solution_secondary difmap
_audit_creation_method SHELXL-97
_cell_angle_alpha 90.00
_cell_angle_beta 112.109(2)
_cell_angle_gamma 90.00
_cell_formula_units_Z 4
_cell_length_a 13.6870(5)
_cell_length_b 8.3874(3)
_cell_length_c 17.8893(6)
_cell_measurement_reflns_used 5088
_cell_measurement_temperature 298(2)
_cell_measurement_theta_max 28.21
_cell_measurement_theta_min 2.46
_cell_volume 1902.66(12)
_computing_cell_refinement APEXII,Bruker,2004
_computing_data_collection APEXII,Bruker,2004
_computing_data_reduction SAINT,Bruker,2004
_computing_molecular_graphics 'ORTEP-3 (Farrugia, 1997)'
_computing_publication_material 'SHELXL-97 (Sheldrick, 2008)'
_computing_structure_refinement 'SHELXL-97 (Sheldrick, 2008)'
_computing_structure_solution 'SHELXS-97 (Sheldrick, 2008)'
_diffrn_ambient_temperature 298(2)
_diffrn_measured_fraction_theta_full 0.934
_diffrn_measured_fraction_theta_max 0.890
_diffrn_measurement_device_type 'Bruker APEXII CCD area detector'
_diffrn_measurement_method 'phi and omega scans'
_diffrn_radiation_monochromator graphite
_diffrn_radiation_source 'fine-focus sealed tube'
_diffrn_radiation_type MoK\a
_diffrn_radiation_wavelength 0.71073
_diffrn_reflns_av_R_equivalents 0.0229
_diffrn_reflns_av_sigmaI/netI 0.0270
_diffrn_reflns_limit_h_max 16
_diffrn_reflns_limit_h_min -15
_diffrn_reflns_limit_k_max 11
_diffrn_reflns_limit_k_min -8
_diffrn_reflns_limit_l_max 23
_diffrn_reflns_limit_l_min -23
_diffrn_reflns_number 13264
_diffrn_reflns_theta_full 25.00
_diffrn_reflns_theta_max 28.31
_diffrn_reflns_theta_min 1.61
_exptl_absorpt_coefficient_mu 0.082
_exptl_absorpt_correction_T_max 0.9879
_exptl_absorpt_correction_T_min 0.9799
_exptl_absorpt_correction_type multi-scan
_exptl_absorpt_process_details 'SADABS (Bruker,2004)'
_exptl_crystal_colour colourless
_exptl_crystal_density_diffrn 1.195
_exptl_crystal_density_method 'not measured'
_exptl_crystal_description Square
_exptl_crystal_F_000 736
_exptl_crystal_size_max 0.25
_exptl_crystal_size_mid 0.20
_exptl_crystal_size_min 0.15
_refine_diff_density_max 0.438
_refine_diff_density_min -0.337
_refine_diff_density_rms 0.133
_refine_ls_extinction_coef 0.019(2)
_refine_ls_extinction_expression Fc^*^=kFc[1+0.001xFc^2^\l^3^/sin(2\q)]^-1/4^
_refine_ls_extinction_method SHELXL
_refine_ls_goodness_of_fit_ref 1.063
_refine_ls_hydrogen_treatment constr
_refine_ls_matrix_type full
_refine_ls_number_parameters 228
_refine_ls_number_reflns 4213
_refine_ls_number_restraints 0
_refine_ls_restrained_S_all 1.063
_refine_ls_R_factor_all 0.0895
_refine_ls_R_factor_gt 0.0580
_refine_ls_shift/su_max 0.000
_refine_ls_shift/su_mean 0.000
_refine_ls_structure_factor_coef Fsqd
_refine_ls_weighting_details 'calc w=1/[\s^2^(Fo^2^)+(0.0959P)^2^+0.4753P] where P=(Fo^2^+2Fc^2^)/3'
_refine_ls_weighting_scheme calc
_refine_ls_wR_factor_gt 0.1486
_refine_ls_wR_factor_ref 0.1798
_reflns_number_gt 2891
_reflns_number_total 4213
_reflns_threshold_expression >2sigma(I)
_cod_data_source_file c4ob01387e2.cif
_cod_data_source_block new
_cod_depositor_comments
;
The following automatic conversions were performed:

'_symmetry_cell_setting' value 'Monoclinic' changed to 'monoclinic'
according to
/usr/data/users/saulius/crontab/automatic-downloads/rss-feeds/RSC/lib/dictionaries/cif_core.dic
dictionary named 'cif_core.dic' version 2.4.2 from 2011-04-26.

Automatic conversion script
Id: cif_fix_values 2281 2013-09-26 08:29:07Z andrius 

 Adding full bibliography for 7153969--7153972.cif.
;
_cod_original_cell_volume 1902.65(12)
_cod_original_sg_symbol_Hall '     -P 2yn '
_cod_original_sg_symbol_H-M P2(1)/n
_cod_database_code 7153970

loop_
_symmetry_equiv_pos_as_xyz
'x, y, z'
'-x+1/2, y+1/2, -z+1/2'
'-x, -y, -z'
'x-1/2, -y-1/2, z-1/2'

loop_
_atom_site_label
_atom_site_type_symbol
_atom_site_fract_x
_atom_site_fract_y
_atom_site_fract_z
_atom_site_U_iso_or_equiv
_atom_site_adp_type
_atom_site_occupancy
_atom_site_symmetry_multiplicity
_atom_site_calc_flag
_atom_site_refinement_flags
C1 C 0.77062(18) 0.9365(3) -0.07362(13) 0.0512(5) Uani 1 1 d .
H1 H 0.7509 0.8820 -0.1224 0.061 Uiso 1 1 calc R
C2 C 0.85463(19) 1.0395(3) -0.04883(14) 0.0567(6) Uani 1 1 d .
H2 H 0.8934 1.0548 -0.0812 0.068 Uiso 1 1 calc R
C3 C 0.88285(17) 1.1214(3) 0.02361(14) 0.0557(6) Uani 1 1 d .
H3 H 0.9405 1.1899 0.0389 0.067 Uiso 1 1 calc R
C4 C 0.82740(16) 1.1036(2) 0.07365(12) 0.0472(5) Uani 1 1 d .
H4 H 0.8465 1.1603 0.1217 0.057 Uiso 1 1 calc R
C5 C 0.74230(14) 0.9988(2) 0.05039(10) 0.0372(4) Uani 1 1 d .
C6 C 0.66835(14) 0.9401(2) 0.08416(10) 0.0358(4) Uani 1 1 d .
C7 C 0.65572(14) 0.9675(2) 0.16287(10) 0.0371(4) Uani 1 1 d .
H7 H 0.6119 1.0621 0.1584 0.045 Uiso 1 1 calc R
C8 C 0.50621(13) 0.7930(2) 0.11647(9) 0.0351(4) Uani 1 1 d .
H8 H 0.4636 0.8903 0.1015 0.042 Uiso 1 1 calc R
C9 C 0.52438(15) 0.7320(2) 0.04183(10) 0.0407(4) Uani 1 1 d .
H9A H 0.5468 0.6215 0.0492 0.049 Uiso 1 1 calc R
H9B H 0.4597 0.7394 -0.0056 0.049 Uiso 1 1 calc R
C10 C 0.60722(14) 0.8330(2) 0.03182(9) 0.0367(4) Uani 1 1 d .
C11 C 0.71683(15) 0.9176(2) -0.02271(11) 0.0406(4) Uani 1 1 d .
C12 C 0.75897(16) 0.9867(3) 0.23400(11) 0.0465(5) Uani 1 1 d .
H12A H 0.8064 0.9016 0.2329 0.056 Uiso 1 1 calc R
H12B H 0.7911 1.0870 0.2288 0.056 Uiso 1 1 calc R
C13 C 0.74604(16) 0.9835(3) 0.31410(11) 0.0475(5) Uani 1 1 d .
C14 C 0.6473(2) 1.0814(3) 0.38806(15) 0.0702(7) Uani 1 1 d .
H14A H 0.7048 1.1332 0.4308 0.084 Uiso 1 1 calc R
H14B H 0.6405 0.9734 0.4050 0.084 Uiso 1 1 calc R
C15 C 0.5480(3) 1.1700(5) 0.3715(2) 0.1130(12) Uani 1 1 d .
H15A H 0.5542 1.2748 0.3521 0.170 Uiso 1 1 calc R
H15B H 0.5344 1.1786 0.4202 0.170 Uiso 1 1 calc R
H15C H 0.4909 1.1143 0.3314 0.170 Uiso 1 1 calc R
C16 C 0.45102(14) 0.6755(2) 0.15240(10) 0.0399(4) Uani 1 1 d .
H16 H 0.4982 0.5842 0.1731 0.048 Uiso 1 1 calc R
C17 C 0.43291(17) 0.7523(3) 0.22377(11) 0.0517(5) Uani 1 1 d .
H17A H 0.5002 0.7841 0.2641 0.062 Uiso 1 1 calc R
H17B H 0.3902 0.8474 0.2054 0.062 Uiso 1 1 calc R
C18 C 0.3780(2) 0.6388(4) 0.26185(13) 0.0704(7) Uani 1 1 d .
H18A H 0.4240 0.5491 0.2856 0.085 Uiso 1 1 calc R
H18B H 0.3641 0.6936 0.3046 0.085 Uiso 1 1 calc R
C19 C 0.2757(2) 0.5786(4) 0.20022(16) 0.0767(8) Uani 1 1 d .
H19A H 0.2268 0.6668 0.1807 0.092 Uiso 1 1 calc R
H19B H 0.2446 0.5018 0.2252 0.092 Uiso 1 1 calc R
C20 C 0.2936(2) 0.5010(3) 0.12996(16) 0.0714(7) Uani 1 1 d .
H20A H 0.2263 0.4690 0.0897 0.086 Uiso 1 1 calc R
H20B H 0.3361 0.4058 0.1487 0.086 Uiso 1 1 calc R
C21 C 0.34895(17) 0.6134(3) 0.09136(12) 0.0534(5) Uani 1 1 d .
H21A H 0.3631 0.5573 0.0491 0.064 Uiso 1 1 calc R
H21B H 0.3028 0.7025 0.0668 0.064 Uiso 1 1 calc R
O1 O 0.63295(10) 0.81651(16) -0.03555(7) 0.0430(4) Uani 1 1 d .
O2 O 0.60469(9) 0.83125(15) 0.17971(6) 0.0379(3) Uani 1 1 d .
O3 O 0.79834(14) 0.9055(2) 0.37011(9) 0.0774(6) Uani 1 1 d .
O4 O 0.66827(12) 1.07883(19) 0.31413(8) 0.0575(4) Uani 1 1 d .

loop_
_atom_site_aniso_label
_atom_site_aniso_U_11
_atom_site_aniso_U_22
_atom_site_aniso_U_33
_atom_site_aniso_U_23
_atom_site_aniso_U_13
_atom_site_aniso_U_12
C1 0.0582(14) 0.0550(12) 0.0509(11) 0.0030(9) 0.0327(10) 0.0064(11)
C2 0.0585(14) 0.0592(13) 0.0679(13) 0.0113(11) 0.0415(11) 0.0068(11)
C3 0.0438(13) 0.0556(12) 0.0727(14) 0.0067(11) 0.0275(11) -0.0032(10)
C4 0.0421(12) 0.0487(11) 0.0518(10) 0.0022(9) 0.0188(9) -0.0018(9)
C5 0.0344(11) 0.0398(9) 0.0383(8) 0.0056(7) 0.0148(7) 0.0047(8)
C6 0.0331(11) 0.0400(9) 0.0349(8) 0.0017(7) 0.0134(7) 0.0006(7)
C7 0.0348(11) 0.0414(9) 0.0350(8) -0.0022(7) 0.0130(7) -0.0039(8)
C8 0.0295(10) 0.0427(9) 0.0300(7) 0.0003(7) 0.0076(7) -0.0011(8)
C9 0.0400(11) 0.0469(10) 0.0340(8) -0.0054(7) 0.0127(7) -0.0077(8)
C10 0.0359(11) 0.0437(9) 0.0318(8) -0.0009(7) 0.0141(7) 0.0019(8)
C11 0.0409(12) 0.0427(10) 0.0411(9) 0.0052(7) 0.0189(8) 0.0063(8)
C12 0.0437(12) 0.0558(12) 0.0390(9) -0.0071(8) 0.0143(8) -0.0080(9)
C13 0.0456(13) 0.0514(11) 0.0407(10) -0.0090(8) 0.0106(9) -0.0121(10)
C14 0.0892(19) 0.0727(16) 0.0612(13) -0.0210(12) 0.0427(13) -0.0186(14)
C15 0.099(3) 0.140(3) 0.118(3) -0.034(2) 0.062(2) 0.005(2)
C16 0.0369(11) 0.0454(10) 0.0379(8) 0.0031(8) 0.0145(8) -0.0034(8)
C17 0.0521(13) 0.0670(13) 0.0388(9) -0.0053(9) 0.0204(9) -0.0139(10)
C18 0.0776(18) 0.0921(18) 0.0518(12) 0.0001(12) 0.0360(12) -0.0225(15)
C19 0.0726(18) 0.098(2) 0.0741(16) -0.0036(15) 0.0439(14) -0.0284(15)
C20 0.0692(17) 0.0766(16) 0.0740(15) -0.0129(13) 0.0335(13) -0.0352(14)
C21 0.0476(13) 0.0684(14) 0.0444(10) -0.0096(10) 0.0175(9) -0.0172(11)
O1 0.0473(8) 0.0498(7) 0.0361(6) -0.0048(5) 0.0206(6) -0.0032(6)
O2 0.0338(7) 0.0463(7) 0.0300(5) 0.0007(5) 0.0078(5) -0.0063(6)
O3 0.0826(13) 0.0958(14) 0.0480(9) 0.0135(9) 0.0180(8) 0.0115(11)
O4 0.0653(10) 0.0641(9) 0.0442(7) -0.0091(7) 0.0220(7) -0.0068(8)

loop_
_atom_type_symbol
_atom_type_description
_atom_type_scat_dispersion_real
_atom_type_scat_dispersion_imag
_atom_type_scat_source
C C 0.0033 0.0016 'International Tables Vol C Tables 4.2.6.8 and 6.1.1.4'
H H 0.0000 0.0000 'International Tables Vol C Tables 4.2.6.8 and 6.1.1.4'
O O 0.0106 0.0060 'International Tables Vol C Tables 4.2.6.8 and 6.1.1.4'

loop_
_geom_angle_atom_site_label_1
_geom_angle_atom_site_label_2
_geom_angle_atom_site_label_3
_geom_angle
C2 C1 C11 116.73(19)
C2 C1 H1 121.6
C11 C1 H1 121.6
C1 C2 C3 121.24(19)
C1 C2 H2 119.4
C3 C2 H2 119.4
C4 C3 C2 121.6(2)
C4 C3 H3 119.2
C2 C3 H3 119.2
C3 C4 C5 118.43(19)
C3 C4 H4 120.8
C5 C4 H4 120.8
C4 C5 C11 118.25(17)
C4 C5 C6 136.77(17)
C11 C5 C6 104.93(16)
C10 C6 C5 106.71(15)
C10 C6 C7 119.79(15)
C5 C6 C7 133.32(16)
O2 C7 C6 108.27(14)
O2 C7 C12 106.49(14)
C6 C7 C12 113.88(15)
O2 C7 H7 109.4
C6 C7 H7 109.4
C12 C7 H7 109.4
O2 C8 C16 106.28(13)
O2 C8 C9 110.44(13)
C16 C8 C9 114.83(15)
O2 C8 H8 108.4
C16 C8 H8 108.4
C9 C8 H8 108.4
C10 C9 C8 107.28(14)
C10 C9 H9A 110.3
C8 C9 H9A 110.3
C10 C9 H9B 110.3
C8 C9 H9B 110.3
H9A C9 H9B 108.5
C6 C10 O1 112.28(15)
C6 C10 C9 127.22(15)
O1 C10 C9 120.41(14)
O1 C11 C1 125.46(18)
O1 C11 C5 110.81(15)
C1 C11 C5 123.72(19)
C13 C12 C7 113.00(16)
C13 C12 H12A 109.0
C7 C12 H12A 109.0
C13 C12 H12B 109.0
C7 C12 H12B 109.0
H12A C12 H12B 107.8
O3 C13 O4 124.0(2)
O3 C13 C12 124.3(2)
O4 C13 C12 111.68(17)
O4 C14 C15 107.8(2)
O4 C14 H14A 110.1
C15 C14 H14A 110.1
O4 C14 H14B 110.1
C15 C14 H14B 110.1
H14A C14 H14B 108.5
C14 C15 H15A 109.5
C14 C15 H15B 109.5
H15A C15 H15B 109.5
C14 C15 H15C 109.5
H15A C15 H15C 109.5
H15B C15 H15C 109.5
C21 C16 C8 112.93(15)
C21 C16 C17 110.68(15)
C8 C16 C17 109.96(16)
C21 C16 H16 107.7
C8 C16 H16 107.7
C17 C16 H16 107.7
C18 C17 C16 111.83(19)
C18 C17 H17A 109.2
C16 C17 H17A 109.2
C18 C17 H17B 109.2
C16 C17 H17B 109.2
H17A C17 H17B 107.9
C19 C18 C17 111.17(19)
C19 C18 H18A 109.4
C17 C18 H18A 109.4
C19 C18 H18B 109.4
C17 C18 H18B 109.4
H18A C18 H18B 108.0
C18 C19 C20 110.8(2)
C18 C19 H19A 109.5
C20 C19 H19A 109.5
C18 C19 H19B 109.5
C20 C19 H19B 109.5
H19A C19 H19B 108.1
C19 C20 C21 111.8(2)
C19 C20 H20A 109.2
C21 C20 H20A 109.2
C19 C20 H20B 109.2
C21 C20 H20B 109.2
H20A C20 H20B 107.9
C16 C21 C20 111.59(17)
C16 C21 H21A 109.3
C20 C21 H21A 109.3
C16 C21 H21B 109.3
C20 C21 H21B 109.3
H21A C21 H21B 108.0
C11 O1 C10 105.25(13)
C7 O2 C8 113.70(12)
C13 O4 C14 116.14(17)

loop_
_geom_bond_atom_site_label_1
_geom_bond_atom_site_label_2
_geom_bond_distance
C1 C2 1.372(3)
C1 C11 1.379(3)
C1 H1 0.9300
C2 C3 1.387(3)
C2 H2 0.9300
C3 C4 1.382(3)
C3 H3 0.9300
C4 C5 1.392(3)
C4 H4 0.9300
C5 C11 1.397(2)
C5 C6 1.446(2)
C6 C10 1.339(2)
C6 C7 1.500(2)
C7 O2 1.429(2)
C7 C12 1.513(3)
C7 H7 0.9800
C8 O2 1.432(2)
C8 C16 1.523(2)
C8 C9 1.535(2)
C8 H8 0.9800
C9 C10 1.479(3)
C9 H9A 0.9700
C9 H9B 0.9700
C10 O1 1.3838(19)
C11 O1 1.375(2)
C12 C13 1.509(3)
C12 H12A 0.9700
C12 H12B 0.9700
C13 O3 1.185(2)
C13 O4 1.331(3)
C14 O4 1.455(2)
C14 C15 1.478(4)
C14 H14A 0.9700
C14 H14B 0.9700
C15 H15A 0.9600
C15 H15B 0.9600
C15 H15C 0.9600
C16 C21 1.506(3)
C16 C17 1.531(2)
C16 H16 0.9800
C17 C18 1.523(3)
C17 H17A 0.9700
C17 H17B 0.9700
C18 C19 1.506(3)
C18 H18A 0.9700
C18 H18B 0.9700
C19 C20 1.515(4)
C19 H19A 0.9700
C19 H19B 0.9700
C20 C21 1.528(3)
C20 H20A 0.9700
C20 H20B 0.9700
C21 H21A 0.9700
C21 H21B 0.9700

loop_
_geom_torsion_atom_site_label_1
_geom_torsion_atom_site_label_2
_geom_torsion_atom_site_label_3
_geom_torsion_atom_site_label_4
_geom_torsion
C11 C1 C2 C3 -0.6(3)
C1 C2 C3 C4 -0.4(3)
C2 C3 C4 C5 0.9(3)
C3 C4 C5 C11 -0.4(3)
C3 C4 C5 C6 176.6(2)
C4 C5 C6 C10 -177.0(2)
C11 C5 C6 C10 0.21(19)
C4 C5 C6 C7 -2.1(4)
C11 C5 C6 C7 175.17(18)
C10 C6 C7 O2 20.7(2)
C5 C6 C7 O2 -153.73(18)
C10 C6 C7 C12 138.94(18)
C5 C6 C7 C12 -35.5(3)
O2 C8 C9 C10 -41.24(19)
C16 C8 C9 C10 -161.38(15)
C5 C6 C10 O1 -1.0(2)
C7 C6 C10 O1 -176.77(14)
C5 C6 C10 C9 175.59(17)
C7 C6 C10 C9 -0.2(3)
C8 C9 C10 C6 10.2(3)
C8 C9 C10 O1 -173.44(15)
C2 C1 C11 O1 -177.86(18)
C2 C1 C11 C5 1.1(3)
C4 C5 C11 O1 178.49(16)
C6 C5 C11 O1 0.64(19)
C4 C5 C11 C1 -0.6(3)
C6 C5 C11 C1 -178.50(18)
O2 C7 C12 C13 -50.1(2)
C6 C7 C12 C13 -169.34(16)
C7 C12 C13 O3 131.9(2)
C7 C12 C13 O4 -47.9(2)
O2 C8 C16 C21 -175.68(15)
C9 C8 C16 C21 -53.3(2)
O2 C8 C16 C17 60.16(19)
C9 C8 C16 C17 -177.42(15)
C21 C16 C17 C18 54.7(2)
C8 C16 C17 C18 -179.88(18)
C16 C17 C18 C19 -55.7(3)
C17 C18 C19 C20 55.7(3)
C18 C19 C20 C21 -55.6(3)
C8 C16 C21 C20 -177.83(18)
C17 C16 C21 C20 -54.1(3)
C19 C20 C21 C16 55.3(3)
C1 C11 O1 C10 177.91(18)
C5 C11 O1 C10 -1.20(19)
C6 C10 O1 C11 1.37(19)
C9 C10 O1 C11 -175.48(16)
C6 C7 O2 C8 -55.28(18)
C12 C7 O2 C8 -178.13(14)
C16 C8 O2 C7 -165.98(14)
C9 C8 O2 C7 68.86(18)
O3 C13 O4 C14 -1.4(3)
C12 C13 O4 C14 178.42(17)
C15 C14 O4 C13 -170.2(2)
